data_4068723
loop_
_publ_author_name
'Cohen, Ad'
'Kopilov, Jacob'
'Goldberg, Israel'
'Kol, Moshe'

_publ_section_title
;
 C1-Symmetric Zirconium Complexes of [ONNO&#x2032;]-Type Salan Ligands:
 Accurate Control of Catalyst Activity, Isospecificity, and Molecular
 Weight in 1-Hexene Polymerization
;
_journal_issue 5
_journal_name_full Organometallics
_journal_page_first 1391
_journal_paper_doi 10.1021/om801058w
_journal_volume 28
_journal_year 2009
_chemical_formula_moiety 'C38 H60 I2 N2 O4 Zr, 1.5(C4 H10 O)'
_chemical_formula_sum 'C44 H75 I2 N2 O5.5 Zr'
_chemical_formula_weight 1065.08
_chemical_name_systematic
; 
 ? 
;
_space_group_IT_number 14
_symmetry_cell_setting monoclinic
_symmetry_space_group_name_Hall '-P 2yn'
_symmetry_space_group_name_H-M 'P 1 21/n 1'
_atom_sites_solution_hydrogens geom
_atom_sites_solution_primary direct
_atom_sites_solution_secondary difmap
_audit_creation_method SHELXL-97
_cell_angle_alpha 90.00
_cell_angle_beta 112.2254(5)
_cell_angle_gamma 90.00
_cell_formula_units_Z 4
_cell_length_a 17.9449(2)
_cell_length_b 15.2388(2)
_cell_length_c 19.1755(3)
_cell_measurement_reflns_used 10813
_cell_measurement_temperature 110(2)
_cell_measurement_theta_max 27.88
_cell_measurement_theta_min 2.29
_cell_volume 4854.12(11)
_computing_cell_refinement Denzo
_computing_data_collection 'Collect, Nonius B.V.'
_computing_data_reduction 'Denzo & Scalepack'
_computing_structure_refinement 'SHELXL-97 (Sheldrick, 1997)'
_computing_structure_solution DIRDIF-96
_diffrn_ambient_temperature 110(2)
_diffrn_detector_area_resol_mean 12.8
_diffrn_measured_fraction_theta_full 0.993
_diffrn_measured_fraction_theta_max 0.993
_diffrn_measurement_device_type 'Nonius KappaCCD'
_diffrn_measurement_method '1 deg. \f and \w scans'
_diffrn_radiation_monochromator graphite
_diffrn_radiation_source 'fine-focus sealed tube'
_diffrn_radiation_type MoK\a
_diffrn_radiation_wavelength 0.71073
_diffrn_reflns_av_R_equivalents 0.0470
_diffrn_reflns_av_sigmaI/netI 0.0491
_diffrn_reflns_limit_h_max 23
_diffrn_reflns_limit_h_min 0
_diffrn_reflns_limit_k_max 20
_diffrn_reflns_limit_k_min 0
_diffrn_reflns_limit_l_max 23
_diffrn_reflns_limit_l_min -25
_diffrn_reflns_number 39141
_diffrn_reflns_theta_full 27.88
_diffrn_reflns_theta_max 27.88
_diffrn_reflns_theta_min 2.29
_diffrn_standards_number 0
_exptl_absorpt_coefficient_mu 1.541
_exptl_absorpt_correction_T_max 0.6993
_exptl_absorpt_correction_T_min 0.6550
_exptl_absorpt_correction_type multi-scan
_exptl_absorpt_process_details 'Blessing, 1995'
_exptl_crystal_colour colorless
_exptl_crystal_density_diffrn 1.457
_exptl_crystal_density_method 'not measured'
_exptl_crystal_description prism
_exptl_crystal_F_000 2172
_exptl_crystal_size_max 0.30
_exptl_crystal_size_mid 0.25
_exptl_crystal_size_min 0.25
_refine_diff_density_max 1.688
_refine_diff_density_min -1.509
_refine_diff_density_rms 0.167
_refine_ls_extinction_method none
_refine_ls_goodness_of_fit_ref 1.082
_refine_ls_hydrogen_treatment constr
_refine_ls_matrix_type full
_refine_ls_number_parameters 497
_refine_ls_number_reflns 11497
_refine_ls_number_restraints 1
_refine_ls_restrained_S_all 1.082
_refine_ls_R_factor_all 0.0829
_refine_ls_R_factor_gt 0.0506
_refine_ls_shift/su_max 0.001
_refine_ls_shift/su_mean 0.000
_refine_ls_structure_factor_coef Fsqd
_refine_ls_weighting_details 'calc w=1/[\s^2^(Fo^2^)+(0.0861P)^2^+14.3998P] where P=(Fo^2^+2Fc^2^)/3'
_refine_ls_weighting_scheme calc
_refine_ls_wR_factor_gt 0.1299
_refine_ls_wR_factor_ref 0.1674
_reflns_number_gt 8192
_reflns_number_total 11497
_reflns_threshold_expression >2sigma(I)
_cod_data_source_file om801058w_si_002.cif
_cod_data_source_block mk188
_cod_original_cell_volume 4854.11(11)
_cod_original_sg_symbol_H-M 'P 21/n'
_cod_original_formula_sum 'C44 H75 I2 N2 O5.50 Zr'
_cod_database_code 4068723

loop_
_symmetry_equiv_pos_as_xyz
'x, y, z'
'-x+1/2, y+1/2, -z+1/2'
'-x, -y, -z'
'x-1/2, -y-1/2, z-1/2'

loop_
_atom_site_label
_atom_site_type_symbol
_atom_site_fract_x
_atom_site_fract_y
_atom_site_fract_z
_atom_site_U_iso_or_equiv
_atom_site_adp_type
_atom_site_occupancy
_atom_site_symmetry_multiplicity
_atom_site_calc_flag
_atom_site_refinement_flags
Zr1 Zr 0.13844(3) 0.68473(3) 0.83571(3) 0.02194(12) Uani 1 1 d .
O2 O 0.1328(2) 0.7118(2) 0.93752(19) 0.0254(7) Uani 1 1 d .
O3 O 0.1679(2) 0.6924(2) 0.7411(2) 0.0247(7) Uani 1 1 d .
O4 O 0.0252(2) 0.6968(2) 0.7746(2) 0.0284(8) Uani 1 1 d .
O5 O 0.1600(2) 0.5613(2) 0.8552(2) 0.0280(8) Uani 1 1 d .
N6 N 0.1658(2) 0.8425(3) 0.8470(2) 0.0224(8) Uani 1 1 d .
N7 N 0.2871(2) 0.7072(3) 0.8882(2) 0.0232(9) Uani 1 1 d .
C8 C 0.1337(3) 0.7760(3) 0.9857(3) 0.0229(10) Uani 1 1 d .
C9 C 0.1407(3) 0.7578(3) 1.0609(3) 0.0242(10) Uani 1 1 d .
C10 C 0.1480(3) 0.8294(4) 1.1082(3) 0.0297(11) Uani 1 1 d .
H10 H 0.1545 0.8181 1.1589 0.036 Uiso 1 1 calc R
C11 C 0.1463(3) 0.9169(3) 1.0855(3) 0.0257(10) Uani 1 1 d .
C12 C 0.1339(3) 0.9317(3) 1.0101(3) 0.0275(11) Uani 1 1 d .
H12 H 0.1311 0.9903 0.9925 0.033 Uiso 1 1 calc R
C13 C 0.1258(3) 0.8633(3) 0.9601(3) 0.0251(10) Uani 1 1 d .
C14 C 0.2286(3) 0.6878(3) 0.7178(3) 0.0231(10) Uani 1 1 d .
C15 C 0.2164(3) 0.7040(3) 0.6425(3) 0.0246(10) Uani 1 1 d .
C16 C 0.2777(3) 0.6958(3) 0.6150(3) 0.0273(11) Uani 1 1 d .
H16 H 0.2672 0.7051 0.5632 0.033 Uiso 1 1 calc R
C17 C 0.3543(3) 0.6738(3) 0.6649(3) 0.0256(10) Uani 1 1 d .
C18 C 0.3692(3) 0.6610(3) 0.7414(3) 0.0254(10) Uani 1 1 d .
H18 H 0.4224 0.6482 0.7754 0.030 Uiso 1 1 calc R
C19 C 0.3075(3) 0.6667(3) 0.7679(3) 0.0234(10) Uani 1 1 d .
C20 C 0.2514(3) 0.8632(3) 0.8988(3) 0.0246(10) Uani 1 1 d .
H20 H 0.2555 0.8500 0.9512 0.030 Uiso 1 1 calc R
C21 C 0.2740(3) 0.9598(3) 0.8975(3) 0.0302(11) Uani 1 1 d .
H21A H 0.2692 0.9762 0.8460 0.036 Uiso 1 1 calc R
H21B H 0.2364 0.9970 0.9112 0.036 Uiso 1 1 calc R
C22 C 0.3602(4) 0.9761(4) 0.9528(4) 0.0399(14) Uani 1 1 d .
H22A H 0.3647 0.9617 1.0046 0.048 Uiso 1 1 calc R
H22B H 0.3741 1.0388 0.9516 0.048 Uiso 1 1 calc R
C23 C 0.4185(4) 0.9192(4) 0.9316(4) 0.0400(14) Uani 1 1 d .
H23A H 0.4149 0.9344 0.8802 0.048 Uiso 1 1 calc R
H23B H 0.4743 0.9299 0.9672 0.048 Uiso 1 1 calc R
C24 C 0.3968(3) 0.8229(4) 0.9344(3) 0.0329(12) Uani 1 1 d .
H24A H 0.4044 0.8074 0.9868 0.040 Uiso 1 1 calc R
H24B H 0.4339 0.7861 0.9196 0.040 Uiso 1 1 calc R
C25 C 0.3097(3) 0.8021(3) 0.8824(3) 0.0243(10) Uani 1 1 d .
H25 H 0.3047 0.8128 0.8294 0.029 Uiso 1 1 calc R
C26 C 0.1452(3) 0.8808(3) 0.7707(3) 0.0261(10) Uani 1 1 d .
H26A H 0.1449 0.9450 0.7741 0.039 Uiso 1 1 calc R
H26B H 0.0918 0.8603 0.7375 0.039 Uiso 1 1 calc R
H26C H 0.1852 0.8625 0.7503 0.039 Uiso 1 1 calc R
C27 C 0.3136(3) 0.6763(4) 0.9671(3) 0.0279(11) Uani 1 1 d .
H27A H 0.2912 0.6179 0.9681 0.042 Uiso 1 1 calc R
H27B H 0.2946 0.7172 0.9962 0.042 Uiso 1 1 calc R
H27C H 0.3725 0.6734 0.9892 0.042 Uiso 1 1 calc R
C28 C 0.1356(3) 0.6630(3) 1.0857(3) 0.0267(11) Uani 1 1 d .
C29 C 0.2019(3) 0.6044(4) 1.0789(3) 0.0323(12) Uani 1 1 d .
H29A H 0.1985 0.6048 1.0266 0.049 Uiso 1 1 calc R
H29B H 0.1950 0.5443 1.0936 0.049 Uiso 1 1 calc R
H29C H 0.2547 0.6267 1.1120 0.049 Uiso 1 1 calc R
C30 C 0.0527(3) 0.6242(4) 1.0358(3) 0.0365(13) Uani 1 1 d .
H30A H 0.0097 0.6605 1.0404 0.055 Uiso 1 1 calc R
H30B H 0.0482 0.5642 1.0523 0.055 Uiso 1 1 calc R
H30C H 0.0478 0.6234 0.9831 0.055 Uiso 1 1 calc R
C31 C 0.1414(4) 0.6579(4) 1.1679(3) 0.0381(13) Uani 1 1 d .
H31A H 0.1939 0.6802 1.2016 0.057 Uiso 1 1 calc R
H31B H 0.1354 0.5968 1.1807 0.057 Uiso 1 1 calc R
H31C H 0.0985 0.6935 1.1736 0.057 Uiso 1 1 calc R
C32 C 0.1582(3) 0.9965(4) 1.1383(3) 0.0313(12) Uani 1 1 d .
C33 C 0.0844(4) 1.0564(4) 1.1085(3) 0.0372(13) Uani 1 1 d .
H33A H 0.0369 1.0243 1.1079 0.056 Uiso 1 1 calc R
H33B H 0.0760 1.0753 1.0572 0.056 Uiso 1 1 calc R
H33C H 0.0930 1.1079 1.1412 0.056 Uiso 1 1 calc R
C34 C 0.1704(4) 0.9694(4) 1.2183(3) 0.0390(14) Uani 1 1 d .
H34A H 0.1228 0.9376 1.2179 0.059 Uiso 1 1 calc R
H34B H 0.1785 1.0219 1.2499 0.059 Uiso 1 1 calc R
H34C H 0.2179 0.9314 1.2387 0.059 Uiso 1 1 calc R
C35 C 0.2322(4) 1.0479(4) 1.1398(4) 0.0432(15) Uani 1 1 d .
H35A H 0.2405 1.0989 1.1731 0.065 Uiso 1 1 calc R
H35B H 0.2238 1.0679 1.0888 0.065 Uiso 1 1 calc R
H35C H 0.2798 1.0100 1.1586 0.065 Uiso 1 1 calc R
C36 C -0.0555(3) 0.6860(4) 0.7258(4) 0.0397(14) Uani 1 1 d .
C37 C -0.1055(5) 0.6695(7) 0.7724(5) 0.071(3) Uani 1 1 d .
H37A H -0.0879 0.6150 0.8010 0.107 Uiso 1 1 calc R
H37B H -0.1624 0.6644 0.7391 0.107 Uiso 1 1 calc R
H37C H -0.0989 0.7185 0.8074 0.107 Uiso 1 1 calc R
C38 C -0.0598(5) 0.6110(6) 0.6730(4) 0.066(2) Uani 1 1 d .
H38A H -0.0216 0.6214 0.6484 0.099 Uiso 1 1 calc R
H38B H -0.1144 0.6069 0.6348 0.099 Uiso 1 1 calc R
H38C H -0.0460 0.5561 0.7016 0.099 Uiso 1 1 calc R
C39 C -0.0814(5) 0.7718(6) 0.6798(5) 0.073(3) Uani 1 1 d .
H39A H -0.0739 0.8215 0.7142 0.109 Uiso 1 1 calc R
H39B H -0.1382 0.7677 0.6463 0.109 Uiso 1 1 calc R
H39C H -0.0484 0.7805 0.6496 0.109 Uiso 1 1 calc R
C40 C 0.1565(4) 0.4676(3) 0.8576(3) 0.0350(13) Uani 1 1 d .
C41 C 0.2335(5) 0.4368(4) 0.9244(5) 0.0570(19) Uani 1 1 d .
H41A H 0.2811 0.4635 0.9199 0.085 Uiso 1 1 calc R
H41B H 0.2378 0.3727 0.9231 0.085 Uiso 1 1 calc R
H41C H 0.2300 0.4546 0.9722 0.085 Uiso 1 1 calc R
C42 C 0.0827(5) 0.4420(5) 0.8708(5) 0.062(2) Uani 1 1 d .
H42A H 0.0832 0.4699 0.9170 0.093 Uiso 1 1 calc R
H42B H 0.0815 0.3781 0.8760 0.093 Uiso 1 1 calc R
H42C H 0.0349 0.4610 0.8280 0.093 Uiso 1 1 calc R
C43 C 0.1603(6) 0.4322(5) 0.7868(5) 0.068(2) Uani 1 1 d .
H43A H 0.1121 0.4502 0.7440 0.102 Uiso 1 1 calc R
H43B H 0.1629 0.3680 0.7895 0.102 Uiso 1 1 calc R
H43C H 0.2083 0.4550 0.7804 0.102 Uiso 1 1 calc R
I44 I 0.10119(2) 0.74199(3) 0.56932(2) 0.03450(12) Uani 1 1 d .
I45 I 0.44882(2) 0.66186(2) 0.62613(2) 0.03352(12) Uani 1 1 d .
C46 C 0.1076(3) 0.8810(3) 0.8779(3) 0.0256(10) Uani 1 1 d .
H46A H 0.0532 0.8579 0.8482 0.031 Uiso 1 1 calc R
H46B H 0.1060 0.9453 0.8702 0.031 Uiso 1 1 calc R
C47 C 0.3245(3) 0.6466(3) 0.8496(3) 0.0249(10) Uani 1 1 d .
H47A H 0.3056 0.5863 0.8529 0.030 Uiso 1 1 calc R
H47B H 0.3835 0.6474 0.8776 0.030 Uiso 1 1 calc R
O48 O 0.3091(6) 0.2427(5) 0.1046(5) 0.096(2) Uani 1 1 d .
C49 C 0.2668(8) 0.3184(8) 0.1121(7) 0.119(5) Uani 1 1 d .
H49A H 0.2875 0.3702 0.0939 0.143 Uiso 1 1 calc R
H49B H 0.2772 0.3278 0.1660 0.143 Uiso 1 1 calc R
C50 C 0.1795(7) 0.3112(8) 0.0697(6) 0.091(3) Uani 1 1 d .
H50A H 0.1684 0.3108 0.0156 0.137 Uiso 1 1 calc R
H50B H 0.1523 0.3614 0.0817 0.137 Uiso 1 1 calc R
H50C H 0.1597 0.2567 0.0836 0.137 Uiso 1 1 calc R
C51 C 0.3977(7) 0.2513(8) 0.1465(6) 0.090(3) Uani 1 1 d .
H51A H 0.4207 0.2904 0.1186 0.108 Uiso 1 1 calc R
H51B H 0.4087 0.2772 0.1967 0.108 Uiso 1 1 calc R
C52 C 0.4344(8) 0.1650(9) 0.1547(8) 0.124(5) Uani 1 1 d .
H52A H 0.4085 0.1253 0.1790 0.186 Uiso 1 1 calc R
H52B H 0.4919 0.1694 0.1858 0.186 Uiso 1 1 calc R
H52C H 0.4274 0.1419 0.1049 0.186 Uiso 1 1 calc R
C53 C 0.9766(6) 0.0142(7) 0.5188(6) 0.076(3) Uiso 1 1 d .
C54 C 0.9976(7) -0.0200(7) 0.5956(6) 0.087(3) Uiso 1 1 d D
C55 C 0.9380(11) 0.0142(15) 0.6240(13) 0.098(7) Uiso 0.50 1 d PD

loop_
_atom_site_aniso_label
_atom_site_aniso_U_11
_atom_site_aniso_U_22
_atom_site_aniso_U_33
_atom_site_aniso_U_23
_atom_site_aniso_U_13
_atom_site_aniso_U_12
Zr1 0.0196(2) 0.0244(2) 0.0217(2) -0.00116(18) 0.00766(19) -0.00026(17)
O2 0.0285(19) 0.0256(18) 0.0234(18) 0.0011(14) 0.0111(15) 0.0010(14)
O3 0.0207(18) 0.0293(18) 0.0247(18) -0.0006(14) 0.0093(14) -0.0011(14)
O4 0.0187(18) 0.038(2) 0.0263(19) -0.0025(15) 0.0060(15) -0.0012(15)
O5 0.036(2) 0.0213(18) 0.0293(19) 0.0036(15) 0.0154(16) -0.0002(14)
N6 0.022(2) 0.025(2) 0.020(2) 0.0041(16) 0.0076(17) 0.0069(16)
N7 0.021(2) 0.026(2) 0.022(2) 0.0003(17) 0.0066(17) 0.0015(16)
C8 0.022(2) 0.027(2) 0.021(2) -0.005(2) 0.0091(19) 0.0016(19)
C9 0.023(2) 0.028(3) 0.022(2) -0.0004(19) 0.009(2) 0.0076(19)
C10 0.021(3) 0.044(3) 0.023(3) -0.002(2) 0.007(2) 0.000(2)
C11 0.024(3) 0.029(3) 0.023(2) -0.007(2) 0.009(2) -0.004(2)
C12 0.026(3) 0.025(2) 0.029(3) 0.003(2) 0.007(2) 0.005(2)
C13 0.022(2) 0.029(3) 0.023(2) -0.003(2) 0.008(2) 0.0026(19)
C14 0.025(3) 0.022(2) 0.024(2) -0.0020(19) 0.011(2) 0.0034(18)
C15 0.024(3) 0.025(2) 0.023(2) -0.0035(19) 0.007(2) -0.0021(19)
C16 0.029(3) 0.027(3) 0.027(3) -0.001(2) 0.012(2) -0.002(2)
C17 0.023(3) 0.023(2) 0.032(3) -0.003(2) 0.012(2) -0.0014(19)
C18 0.027(3) 0.020(2) 0.031(3) -0.001(2) 0.012(2) -0.0001(19)
C19 0.026(3) 0.023(2) 0.022(2) -0.0007(19) 0.011(2) -0.0018(19)
C20 0.018(2) 0.027(3) 0.026(3) -0.005(2) 0.0041(19) -0.0017(18)
C21 0.029(3) 0.028(3) 0.030(3) -0.001(2) 0.007(2) -0.003(2)
C22 0.040(3) 0.030(3) 0.040(3) -0.002(3) 0.004(3) -0.009(2)
C23 0.026(3) 0.041(3) 0.044(3) 0.001(3) 0.004(3) -0.008(2)
C24 0.019(3) 0.040(3) 0.033(3) -0.003(2) 0.003(2) 0.000(2)
C25 0.021(2) 0.024(2) 0.024(2) -0.0002(19) 0.005(2) -0.0009(18)
C26 0.025(3) 0.025(3) 0.027(3) 0.002(2) 0.009(2) -0.0021(19)
C27 0.026(3) 0.034(3) 0.024(3) 0.008(2) 0.010(2) 0.003(2)
C28 0.025(3) 0.027(3) 0.028(3) 0.003(2) 0.010(2) 0.003(2)
C29 0.036(3) 0.027(3) 0.037(3) 0.006(2) 0.017(2) 0.005(2)
C30 0.033(3) 0.038(3) 0.039(3) 0.010(3) 0.014(3) -0.003(2)
C31 0.045(4) 0.039(3) 0.032(3) 0.004(2) 0.016(3) 0.002(3)
C32 0.030(3) 0.034(3) 0.029(3) -0.003(2) 0.010(2) 0.003(2)
C33 0.038(3) 0.035(3) 0.039(3) -0.010(3) 0.015(3) 0.005(2)
C34 0.047(4) 0.040(3) 0.025(3) -0.005(2) 0.008(3) 0.001(3)
C35 0.039(3) 0.047(4) 0.044(4) -0.018(3) 0.016(3) -0.008(3)
C36 0.022(3) 0.057(4) 0.036(3) -0.005(3) 0.005(2) -0.004(2)
C37 0.039(4) 0.119(8) 0.062(5) -0.021(5) 0.026(4) -0.025(4)
C38 0.058(5) 0.082(6) 0.050(4) -0.027(4) 0.011(4) -0.028(4)
C39 0.045(5) 0.090(6) 0.059(5) 0.012(5) -0.006(4) 0.013(4)
C40 0.051(4) 0.022(3) 0.043(3) 0.001(2) 0.029(3) 0.003(2)
C41 0.065(5) 0.035(4) 0.069(5) 0.010(3) 0.022(4) 0.008(3)
C42 0.070(5) 0.040(4) 0.093(6) 0.003(4) 0.049(5) -0.013(3)
C43 0.113(7) 0.041(4) 0.074(6) -0.020(4) 0.062(6) -0.006(4)
I44 0.0273(2) 0.0483(2) 0.02412(19) 0.00071(15) 0.00546(14) 0.00192(15)
I45 0.0320(2) 0.0361(2) 0.0398(2) -0.00467(15) 0.02199(17) -0.00161(14)
C46 0.026(3) 0.025(2) 0.026(3) -0.002(2) 0.010(2) 0.0024(19)
C47 0.025(3) 0.025(2) 0.024(3) 0.005(2) 0.009(2) 0.0032(19)
O48 0.127(7) 0.085(5) 0.100(6) 0.001(4) 0.072(6) -0.001(4)
C49 0.132(12) 0.110(9) 0.076(7) -0.033(7) -0.005(7) 0.041(8)
C50 0.106(9) 0.096(8) 0.078(7) 0.015(6) 0.042(7) 0.024(6)
C51 0.080(7) 0.133(10) 0.055(6) 0.002(6) 0.024(5) 0.004(7)
C52 0.111(10) 0.144(12) 0.157(13) 0.075(10) 0.096(10) 0.060(9)

loop_
_atom_type_symbol
_atom_type_description
_atom_type_scat_dispersion_real
_atom_type_scat_dispersion_imag
_atom_type_scat_source
C C 0.0033 0.0016 'International Tables Vol C Tables 4.2.6.8 and 6.1.1.4'
H H 0.0000 0.0000 'International Tables Vol C Tables 4.2.6.8 and 6.1.1.4'
I I -0.4742 1.8119 'International Tables Vol C Tables 4.2.6.8 and 6.1.1.4'
N N 0.0061 0.0033 'International Tables Vol C Tables 4.2.6.8 and 6.1.1.4'
O O 0.0106 0.0060 'International Tables Vol C Tables 4.2.6.8 and 6.1.1.4'
Zr Zr -2.9673 0.5597 'International Tables Vol C Tables 4.2.6.8 and 6.1.1.4'

loop_
_geom_angle_atom_site_label_1
_geom_angle_atom_site_label_2
_geom_angle_atom_site_label_3
_geom_angle
_geom_angle_site_symmetry_3
O5 Zr1 O4 107.34(16) .
O5 Zr1 O2 95.23(15) .
O4 Zr1 O2 98.02(15) .
O5 Zr1 O3 97.22(14) .
O4 Zr1 O3 91.28(15) .
O2 Zr1 O3 161.49(14) .
O5 Zr1 N6 157.28(15) .
O4 Zr1 N6 95.17(15) .
O2 Zr1 N6 78.28(14) .
O3 Zr1 N6 85.00(14) .
O5 Zr1 N7 87.15(15) .
O4 Zr1 N7 161.97(15) .
O2 Zr1 N7 91.08(14) .
O3 Zr1 N7 75.95(14) .
N6 Zr1 N7 71.39(14) .
C8 O2 Zr1 144.8(3) .
C14 O3 Zr1 143.6(3) .
C36 O4 Zr1 167.2(4) .
C40 O5 Zr1 166.3(4) .
C26 N6 C46 106.4(4) .
C26 N6 C20 112.2(4) .
C46 N6 C20 110.1(4) .
C26 N6 Zr1 109.4(3) .
C46 N6 Zr1 105.8(3) .
C20 N6 Zr1 112.5(3) .
C27 N7 C47 106.2(4) .
C27 N7 C25 112.7(4) .
C47 N7 C25 111.7(4) .
C27 N7 Zr1 104.5(3) .
C47 N7 Zr1 109.2(3) .
C25 N7 Zr1 112.2(3) .
O2 C8 C13 118.4(4) .
O2 C8 C9 121.8(5) .
C13 C8 C9 119.7(4) .
C10 C9 C8 117.2(5) .
C10 C9 C28 122.4(5) .
C8 C9 C28 120.3(4) .
C9 C10 C11 123.9(5) .
C9 C10 H10 118.0 .
C11 C10 H10 118.0 .
C12 C11 C10 116.9(5) .
C12 C11 C32 118.7(5) .
C10 C11 C32 124.4(5) .
C13 C12 C11 121.9(5) .
C13 C12 H12 119.0 .
C11 C12 H12 119.0 .
C12 C13 C8 120.0(5) .
C12 C13 C46 120.9(5) .
C8 C13 C46 119.1(4) .
O3 C14 C15 120.8(5) .
O3 C14 C19 121.4(4) .
C15 C14 C19 117.8(5) .
C16 C15 C14 122.4(5) .
C16 C15 I44 119.5(4) .
C14 C15 I44 118.0(4) .
C17 C16 C15 118.7(5) .
C17 C16 H16 120.6 .
C15 C16 H16 120.6 .
C16 C17 C18 120.1(5) .
C16 C17 I45 120.0(4) .
C18 C17 I45 119.9(4) .
C19 C18 C17 120.9(5) .
C19 C18 H18 119.6 .
C17 C18 H18 119.6 .
C18 C19 C14 119.9(5) .
C18 C19 C47 119.5(5) .
C14 C19 C47 120.5(4) .
N6 C20 C25 110.2(4) .
N6 C20 C21 113.5(4) .
C25 C20 C21 112.2(4) .
N6 C20 H20 106.8 .
C25 C20 H20 106.8 .
C21 C20 H20 106.8 .
C22 C21 C20 110.5(4) .
C22 C21 H21A 109.6 .
C20 C21 H21A 109.6 .
C22 C21 H21B 109.6 .
C20 C21 H21B 109.6 .
H21A C21 H21B 108.1 .
C21 C22 C23 109.7(5) .
C21 C22 H22A 109.7 .
C23 C22 H22A 109.7 .
C21 C22 H22B 109.7 .
C23 C22 H22B 109.7 .
H22A C22 H22B 108.2 .
C24 C23 C22 109.1(5) .
C24 C23 H23A 109.9 .
C22 C23 H23A 109.9 .
C24 C23 H23B 109.9 .
C22 C23 H23B 109.9 .
H23A C23 H23B 108.3 .
C23 C24 C25 112.7(5) .
C23 C24 H24A 109.1 .
C25 C24 H24A 109.1 .
C23 C24 H24B 109.1 .
C25 C24 H24B 109.1 .
H24A C24 H24B 107.8 .
N7 C25 C20 110.1(4) .
N7 C25 C24 112.6(4) .
C20 C25 C24 110.6(4) .
N7 C25 H25 107.8 .
C20 C25 H25 107.8 .
C24 C25 H25 107.8 .
N6 C26 H26A 109.5 .
N6 C26 H26B 109.5 .
H26A C26 H26B 109.5 .
N6 C26 H26C 109.5 .
H26A C26 H26C 109.5 .
H26B C26 H26C 109.5 .
N7 C27 H27A 109.5 .
N7 C27 H27B 109.5 .
H27A C27 H27B 109.5 .
N7 C27 H27C 109.5 .
H27A C27 H27C 109.5 .
H27B C27 H27C 109.5 .
C29 C28 C9 112.5(4) .
C29 C28 C31 107.7(4) .
C9 C28 C31 112.1(4) .
C29 C28 C30 108.6(5) .
C9 C28 C30 108.8(4) .
C31 C28 C30 106.8(5) .
C28 C29 H29A 109.5 .
C28 C29 H29B 109.5 .
H29A C29 H29B 109.5 .
C28 C29 H29C 109.5 .
H29A C29 H29C 109.5 .
H29B C29 H29C 109.5 .
C28 C30 H30A 109.5 .
C28 C30 H30B 109.5 .
H30A C30 H30B 109.5 .
C28 C30 H30C 109.5 .
H30A C30 H30C 109.5 .
H30B C30 H30C 109.5 .
C28 C31 H31A 109.5 .
C28 C31 H31B 109.5 .
H31A C31 H31B 109.5 .
C28 C31 H31C 109.5 .
H31A C31 H31C 109.5 .
H31B C31 H31C 109.5 .
C34 C32 C33 108.2(5) .
C34 C32 C35 109.0(5) .
C33 C32 C35 108.9(5) .
C34 C32 C11 112.3(5) .
C33 C32 C11 109.8(4) .
C35 C32 C11 108.6(4) .
C32 C33 H33A 109.5 .
C32 C33 H33B 109.5 .
H33A C33 H33B 109.5 .
C32 C33 H33C 109.5 .
H33A C33 H33C 109.5 .
H33B C33 H33C 109.5 .
C32 C34 H34A 109.5 .
C32 C34 H34B 109.5 .
H34A C34 H34B 109.5 .
C32 C34 H34C 109.5 .
H34A C34 H34C 109.5 .
H34B C34 H34C 109.5 .
C32 C35 H35A 109.5 .
C32 C35 H35B 109.5 .
H35A C35 H35B 109.5 .
C32 C35 H35C 109.5 .
H35A C35 H35C 109.5 .
H35B C35 H35C 109.5 .
O4 C36 C37 108.6(5) .
O4 C36 C38 108.2(5) .
C37 C36 C38 112.4(6) .
O4 C36 C39 107.0(5) .
C37 C36 C39 111.2(7) .
C38 C36 C39 109.2(7) .
C36 C37 H37A 109.5 .
C36 C37 H37B 109.5 .
H37A C37 H37B 109.5 .
C36 C37 H37C 109.5 .
H37A C37 H37C 109.5 .
H37B C37 H37C 109.5 .
C36 C38 H38A 109.5 .
C36 C38 H38B 109.5 .
H38A C38 H38B 109.5 .
C36 C38 H38C 109.5 .
H38A C38 H38C 109.5 .
H38B C38 H38C 109.5 .
C36 C39 H39A 109.5 .
C36 C39 H39B 109.5 .
H39A C39 H39B 109.5 .
C36 C39 H39C 109.5 .
H39A C39 H39C 109.5 .
H39B C39 H39C 109.5 .
O5 C40 C43 108.4(5) .
O5 C40 C42 108.7(5) .
C43 C40 C42 114.2(7) .
O5 C40 C41 107.0(5) .
C43 C40 C41 108.0(6) .
C42 C40 C41 110.5(6) .
C40 C41 H41A 109.5 .
C40 C41 H41B 109.5 .
H41A C41 H41B 109.5 .
C40 C41 H41C 109.5 .
H41A C41 H41C 109.5 .
H41B C41 H41C 109.5 .
C40 C42 H42A 109.5 .
C40 C42 H42B 109.5 .
H42A C42 H42B 109.5 .
C40 C42 H42C 109.5 .
H42A C42 H42C 109.5 .
H42B C42 H42C 109.5 .
C40 C43 H43A 109.5 .
C40 C43 H43B 109.5 .
H43A C43 H43B 109.5 .
C40 C43 H43C 109.5 .
H43A C43 H43C 109.5 .
H43B C43 H43C 109.5 .
N6 C46 C13 115.8(4) .
N6 C46 H46A 108.3 .
C13 C46 H46A 108.3 .
N6 C46 H46B 108.3 .
C13 C46 H46B 108.3 .
H46A C46 H46B 107.4 .
N7 C47 C19 115.9(4) .
N7 C47 H47A 108.3 .
C19 C47 H47A 108.3 .
N7 C47 H47B 108.3 .
C19 C47 H47B 108.3 .
H47A C47 H47B 107.4 .
C49 O48 C51 112.1(9) .
O48 C49 C50 112.4(10) .
O48 C49 H49A 109.1 .
C50 C49 H49A 109.1 .
O48 C49 H49B 109.1 .
C50 C49 H49B 109.1 .
H49A C49 H49B 107.8 .
C49 C50 H50A 109.5 .
C49 C50 H50B 109.5 .
H50A C50 H50B 109.5 .
C49 C50 H50C 109.5 .
H50A C50 H50C 109.5 .
H50B C50 H50C 109.5 .
C52 C51 O48 109.1(10) .
C52 C51 H51A 109.9 .
O48 C51 H51A 109.9 .
C52 C51 H51B 109.9 .
O48 C51 H51B 109.9 .
H51A C51 H51B 108.3 .
C51 C52 H52A 109.5 .
C51 C52 H52B 109.5 .
H52A C52 H52B 109.5 .
C51 C52 H52C 109.5 .
H52A C52 H52C 109.5 .
H52B C52 H52C 109.5 .
C54 C53 C53 116.1(12) 3_756
C53 C54 C55 107.4(13) .

loop_
_geom_bond_atom_site_label_1
_geom_bond_atom_site_label_2
_geom_bond_distance
_geom_bond_site_symmetry_2
Zr1 O5 1.928(3) .
Zr1 O4 1.932(4) .
Zr1 O2 2.035(3) .
Zr1 O3 2.076(4) .
Zr1 N6 2.447(4) .
Zr1 N7 2.492(4) .
O2 C8 1.341(6) .
O3 C14 1.326(6) .
O4 C36 1.406(7) .
O5 C40 1.430(6) .
N6 C26 1.486(6) .
N6 C46 1.502(6) .
N6 C20 1.513(6) .
N7 C27 1.481(6) .
N7 C47 1.492(6) .
N7 C25 1.517(6) .
C8 C13 1.406(7) .
C8 C9 1.426(7) .
C9 C10 1.394(7) .
C9 C28 1.534(7) .
C10 C11 1.399(8) .
C10 H10 0.9500 .
C11 C12 1.397(7) .
C11 C32 1.543(7) .
C12 C13 1.384(7) .
C12 H12 0.9500 .
C13 C46 1.509(7) .
C14 C15 1.399(7) .
C14 C19 1.415(7) .
C15 C16 1.393(7) .
C15 I44 2.093(5) .
C16 C17 1.386(7) .
C16 H16 0.9500 .
C17 C18 1.401(7) .
C17 I45 2.101(5) .
C18 C19 1.386(7) .
C18 H18 0.9500 .
C19 C47 1.510(7) .
C20 C25 1.520(7) .
C20 C21 1.531(7) .
C20 H20 1.0000 .
C21 C22 1.530(8) .
C21 H21A 0.9900 .
C21 H21B 0.9900 .
C22 C23 1.527(9) .
C22 H22A 0.9900 .
C22 H22B 0.9900 .
C23 C24 1.525(8) .
C23 H23A 0.9900 .
C23 H23B 0.9900 .
C24 C25 1.535(7) .
C24 H24A 0.9900 .
C24 H24B 0.9900 .
C25 H25 1.0000 .
C26 H26A 0.9800 .
C26 H26B 0.9800 .
C26 H26C 0.9800 .
C27 H27A 0.9800 .
C27 H27B 0.9800 .
C27 H27C 0.9800 .
C28 C29 1.533(7) .
C28 C31 1.541(8) .
C28 C30 1.550(8) .
C29 H29A 0.9800 .
C29 H29B 0.9800 .
C29 H29C 0.9800 .
C30 H30A 0.9800 .
C30 H30B 0.9800 .
C30 H30C 0.9800 .
C31 H31A 0.9800 .
C31 H31B 0.9800 .
C31 H31C 0.9800 .
C32 C34 1.523(8) .
C32 C33 1.530(8) .
C32 C35 1.533(8) .
C33 H33A 0.9800 .
C33 H33B 0.9800 .
C33 H33C 0.9800 .
C34 H34A 0.9800 .
C34 H34B 0.9800 .
C34 H34C 0.9800 .
C35 H35A 0.9800 .
C35 H35B 0.9800 .
C35 H35C 0.9800 .
C36 C37 1.508(10) .
C36 C38 1.509(10) .
C36 C39 1.548(11) .
C37 H37A 0.9800 .
C37 H37B 0.9800 .
C37 H37C 0.9800 .
C38 H38A 0.9800 .
C38 H38B 0.9800 .
C38 H38C 0.9800 .
C39 H39A 0.9800 .
C39 H39B 0.9800 .
C39 H39C 0.9800 .
C40 C43 1.486(9) .
C40 C42 1.491(9) .
C40 C41 1.559(10) .
C41 H41A 0.9800 .
C41 H41B 0.9800 .
C41 H41C 0.9800 .
C42 H42A 0.9800 .
C42 H42B 0.9800 .
C42 H42C 0.9800 .
C43 H43A 0.9800 .
C43 H43B 0.9800 .
C43 H43C 0.9800 .
C46 H46A 0.9900 .
C46 H46B 0.9900 .
C47 H47A 0.9900 .
C47 H47B 0.9900 .
O48 C49 1.417(13) .
O48 C51 1.491(13) .
C49 C50 1.471(16) .
C49 H49A 0.9900 .
C49 H49B 0.9900 .
C50 H50A 0.9800 .
C50 H50B 0.9800 .
C50 H50C 0.9800 .
C51 C52 1.452(15) .
C51 H51A 0.9900 .
C51 H51B 0.9900 .
C52 H52A 0.9800 .
C52 H52B 0.9800 .
C52 H52C 0.9800 .
C53 C54 1.470(14) .
C53 C53 1.368(19) 3_756
C54 C55 1.467(3) .
